data_1513951
loop_
_publ_author_name
'Bock, Harald'
'Subervie, Daniel'
'Mathey, Pierre'
'Pradhan, Anirban'
'Sarkar, Parantap'
'Dechambenoit, Pierre'
'Hillard, Elizabeth A.'
'Durola, Fabien'

_publ_section_title
;
 Helicenes from diarylmaleimides.
;
_journal_issue 6
_journal_name_full 'Organic letters'
_journal_page_first 1546
_journal_page_last 1549
_journal_paper_doi 10.1021/ol500154k
_journal_volume 16
_journal_year 2014
_chemical_formula_moiety 'C45 H31 N O2'
_chemical_formula_sum 'C45 H31 N O2'
_chemical_formula_weight 617.71
_chemical_name_systematic
;
 ?
;
_space_group_crystal_system monoclinic
_space_group_IT_number 14
_space_group_name_Hall '-P 2ybc'
_space_group_name_H-M_alt 'P 1 21/c 1'
_symmetry_space_group_name_Hall '-P 2ybc'
_symmetry_space_group_name_H-M 'P 1 21/c 1'
_atom_sites_solution_hydrogens geom
_audit_creation_method SHELXL-2013
_cell_angle_alpha 90
_cell_angle_beta 94.538(2)
_cell_angle_gamma 90
_cell_formula_units_Z 4
_cell_length_a 16.1601(8)
_cell_length_b 8.6470(4)
_cell_length_c 22.3451(11)
_cell_measurement_reflns_used 9727
_cell_measurement_temperature 120(2)
_cell_measurement_theta_max 29.97
_cell_measurement_theta_min 2.30
_cell_volume 3112.6(3)
_computing_cell_refinement 'Bruker SAINT'
_computing_data_collection 'Bruker APEX2'
_computing_data_reduction 'Bruker SAINT'
_computing_molecular_graphics ORTEP-32
_computing_publication_material 'WINGX (Farrugia)'
_computing_structure_refinement 'SHELXL-2013 (Sheldrick, 2013)'
_computing_structure_solution 'SHELXS-2013 (Sheldrick, 2013)'
_diffrn_ambient_temperature 120(2)
_diffrn_measured_fraction_theta_full 0.999
_diffrn_measured_fraction_theta_max 0.997
_diffrn_radiation_type MoK\a
_diffrn_radiation_wavelength 0.71073
_diffrn_reflns_av_R_equivalents 0.0379
_diffrn_reflns_av_unetI/netI 0.0163
_diffrn_reflns_Laue_measured_fraction_full 0.999
_diffrn_reflns_Laue_measured_fraction_max 0.997
_diffrn_reflns_limit_h_max 22
_diffrn_reflns_limit_h_min -22
_diffrn_reflns_limit_k_max 12
_diffrn_reflns_limit_k_min -12
_diffrn_reflns_limit_l_max 31
_diffrn_reflns_limit_l_min -31
_diffrn_reflns_number 175930
_diffrn_reflns_point_group_measured_fraction_full 0.999
_diffrn_reflns_point_group_measured_fraction_max 0.997
_diffrn_reflns_theta_full 25.242
_diffrn_reflns_theta_max 30.066
_diffrn_reflns_theta_min 1.828
_exptl_absorpt_coefficient_mu 0.080
_exptl_absorpt_correction_T_max 0.7460
_exptl_absorpt_correction_T_min 0.6821
_exptl_absorpt_correction_type multi-scan
_exptl_absorpt_process_details SADABS
_exptl_crystal_colour orange
_exptl_crystal_density_diffrn 1.318
_exptl_crystal_description block
_exptl_crystal_F_000 1296
_exptl_crystal_size_max 0.450
_exptl_crystal_size_mid 0.200
_exptl_crystal_size_min 0.200
_refine_diff_density_max 0.437
_refine_diff_density_min -0.247
_refine_diff_density_rms 0.053
_refine_ls_extinction_method none
_refine_ls_goodness_of_fit_ref 1.054
_refine_ls_hydrogen_treatment riding
_refine_ls_matrix_type full
_refine_ls_number_parameters 453
_refine_ls_number_reflns 9109
_refine_ls_number_restraints 0
_refine_ls_restrained_S_all 1.054
_refine_ls_R_factor_all 0.0555
_refine_ls_R_factor_gt 0.0459
_refine_ls_shift/su_max 0.000
_refine_ls_shift/su_mean 0.000
_refine_ls_structure_factor_coef Fsqd
_refine_ls_weighting_details 'w=1/[\s^2^(Fo^2^)+(0.0642P)^2^+1.7321P] where P=(Fo^2^+2Fc^2^)/3'
_refine_ls_weighting_scheme calc
_refine_ls_wR_factor_gt 0.1246
_refine_ls_wR_factor_ref 0.1340
_reflns_Friedel_coverage 0.000
_reflns_number_gt 7705
_reflns_number_total 9109
_reflns_threshold_expression 'I > 2\s(I)'
_cod_data_source_file ol500154k_si_002.cif
_cod_data_source_block shelx
_cod_database_code 1513951
_shelx_space_group_comment
;
The symmetry employed for this shelxl refinement is uniquely defined
by the following loop, which should always be used as a source of
symmetry information in preference to the above space-group names.
They are only intended as comments.
;
_shelx_estimated_absorpt_t_min 0.965
_shelx_estimated_absorpt_t_max 0.984

loop_
_space_group_symop_operation_xyz
'x, y, z'
'-x, y+1/2, -z+1/2'
'-x, -y, -z'
'x, -y-1/2, z-1/2'

loop_
_atom_site_label
_atom_site_type_symbol
_atom_site_fract_x
_atom_site_fract_y
_atom_site_fract_z
_atom_site_U_iso_or_equiv
_atom_site_adp_type
_atom_site_occupancy
_atom_site_site_symmetry_order
_atom_site_calc_flag
_atom_site_refinement_flags_posn
_atom_site_refinement_flags_adp
_atom_site_refinement_flags_occupancy
_atom_site_disorder_assembly
_atom_site_disorder_group
C44A C 0.40048(9) 1.24608(17) 0.35804(7) 0.0255(3) Uani 0.9 1 d . . P A 1
H44A H 0.3653 1.2123 0.3888 0.031 Uiso 0.9 1 calc R U P A 1
H44B H 0.4434 1.3118 0.3772 0.031 Uiso 0.9 1 calc R U P A 1
C42A C 0.48851(9) 1.00719(17) 0.38080(7) 0.0254(3) Uani 0.9 1 d . . P A 1
H42A H 0.5268 1.0739 0.4044 0.031 Uiso 0.9 1 calc R U P A 1
H42B H 0.4491 0.9671 0.4074 0.031 Uiso 0.9 1 calc R U P A 1
C42B C 0.5213(6) 1.0189(12) 0.3456(5) 0.0132(19) Uani 0.1 1 d . . P A 2
H42C H 0.5529 1.0414 0.3116 0.016 Uiso 0.1 1 calc R U P A 2
H42D H 0.5491 1.0742 0.3793 0.016 Uiso 0.1 1 calc R U P A 2
C44B C 0.4348(8) 1.2573(13) 0.3194(5) 0.020(2) Uani 0.1 1 d . . P A 2
H44C H 0.4604 1.2731 0.2820 0.023 Uiso 0.1 1 calc R U P A 2
H44D H 0.4687 1.3122 0.3502 0.023 Uiso 0.1 1 calc R U P A 2
C7 C 0.34524(6) 0.82552(13) 0.09920(5) 0.0145(2) Uani 1 1 d . . . . .
O2 O 0.28711(6) 0.95546(11) 0.36080(4) 0.02220(18) Uani 1 1 d . . . . .
O1 O 0.45843(6) 1.00913(12) 0.21026(4) 0.0267(2) Uani 1 1 d . . . . .
C21 C 0.22463(7) 0.39042(12) 0.12342(5) 0.0143(2) Uani 1 1 d . . . . .
C13 C 0.29094(7) 0.57394(13) 0.05809(5) 0.0148(2) Uani 1 1 d . . . . .
C20 C 0.20506(7) 0.33975(13) 0.18105(5) 0.0173(2) Uani 1 1 d . . . . .
H20 H 0.2116 0.4077 0.2133 0.021 Uiso 1 1 calc R U . . .
C12 C 0.32977(7) 0.72403(13) 0.04958(5) 0.0151(2) Uani 1 1 d . . . . .
N1 N 0.38384(6) 1.00783(12) 0.29362(4) 0.01764(19) Uani 1 1 d . . . . .
C22 C 0.25292(6) 0.54555(12) 0.11102(5) 0.01324(19) Uani 1 1 d . . . . .
C4 C 0.18927(7) 0.67350(12) 0.19809(5) 0.01331(19) Uani 1 1 d . . . . .
C6 C 0.31206(6) 0.78686(12) 0.15654(5) 0.01354(19) Uani 1 1 d . . . . .
C23 C 0.17138(7) 0.65859(13) 0.30603(5) 0.0166(2) Uani 1 1 d . . . . .
C16 C 0.22233(7) 0.27803(13) 0.07681(5) 0.0170(2) Uani 1 1 d . . . . .
C3 C 0.21311(7) 0.72871(12) 0.25679(5) 0.0141(2) Uani 1 1 d . . . . .
C40 C 0.31479(7) 0.93250(13) 0.31247(5) 0.0161(2) Uani 1 1 d . . . . .
C29 C 0.05972(7) 0.56701(13) 0.23132(5) 0.0184(2) Uani 1 1 d . . . . .
C2 C 0.28235(7) 0.82983(13) 0.26149(5) 0.0146(2) Uani 1 1 d . . . . .
C1 C 0.32767(7) 0.86368(13) 0.21237(5) 0.0144(2) Uani 1 1 d . . . . .
C17 C 0.19065(8) 0.12819(14) 0.08712(6) 0.0214(2) Uani 1 1 d . . . . .
H17 H 0.1863 0.0568 0.0559 0.026 Uiso 1 1 calc R U . . .
C14 C 0.29059(7) 0.45638(14) 0.01300(5) 0.0184(2) Uani 1 1 d . . . . .
H14 H 0.3152 0.4758 -0.0225 0.022 Uiso 1 1 calc R U . . .
C8 C 0.38124(7) 0.97085(14) 0.08896(5) 0.0188(2) Uani 1 1 d . . . . .
H8 H 0.3904 1.0398 0.1207 0.023 Uiso 1 1 calc R U . . .
C36 C 0.09366(7) 0.71956(13) 0.07663(5) 0.0181(2) Uani 1 1 d . . . . .
H36 H 0.1464 0.7629 0.0821 0.022 Uiso 1 1 calc R U . . .
C38 C 0.10368(7) 0.62158(12) 0.18418(5) 0.0153(2) Uani 1 1 d . . . . .
C28 C 0.09885(7) 0.56890(14) 0.29241(5) 0.0193(2) Uani 1 1 d . . . . .
C24 C 0.20862(8) 0.65580(14) 0.36517(5) 0.0213(2) Uani 1 1 d . . . . .
H24 H 0.2572 0.7115 0.3744 0.026 Uiso 1 1 calc R U . . .
C5 C 0.25042(6) 0.66989(12) 0.15505(5) 0.01317(19) Uani 1 1 d . . . . .
C37 C 0.06149(7) 0.63756(13) 0.12470(5) 0.0164(2) Uani 1 1 d . . . . .
C11 C 0.35380(7) 0.76914(15) -0.00709(5) 0.0199(2) Uani 1 1 d . . . . .
H11 H 0.3451 0.7019 -0.0395 0.024 Uiso 1 1 calc R U . . .
C15 C 0.25461(8) 0.31640(14) 0.02144(5) 0.0200(2) Uani 1 1 d . . . . .
H15 H 0.2511 0.2446 -0.0097 0.024 Uiso 1 1 calc R U . . .
C32 C -0.02113(7) 0.57907(14) 0.11476(6) 0.0215(2) Uani 1 1 d . . . . .
C9 C 0.40319(8) 1.01285(15) 0.03269(6) 0.0220(2) Uani 1 1 d . . . . .
H9 H 0.4268 1.1093 0.0270 0.026 Uiso 1 1 calc R U . . .
C10 C 0.39004(8) 0.91113(16) -0.01553(5) 0.0236(2) Uani 1 1 d . . . . .
H10 H 0.4056 0.9389 -0.0532 0.028 Uiso 1 1 calc R U . . .
C19 C 0.17667(8) 0.19245(14) 0.19020(6) 0.0217(2) Uani 1 1 d . . . . .
H19 H 0.1641 0.1623 0.2284 0.026 Uiso 1 1 calc R U . . .
C18 C 0.16638(8) 0.08676(14) 0.14223(6) 0.0230(2) Uani 1 1 d . . . . .
H18 H 0.1433 -0.0102 0.1479 0.028 Uiso 1 1 calc R U . . .
C30 C -0.02265(8) 0.50775(15) 0.21841(6) 0.0249(3) Uani 1 1 d . . . . .
H30 H -0.0508 0.4667 0.2495 0.030 Uiso 1 1 calc R U . . .
C43 C 0.44176(7) 1.10391(14) 0.33260(5) 0.0202(2) Uani 1 1 d . . . . .
H43 H 0.4834 1.1431 0.3069 0.024 Uiso 1 1 calc R U . A 1
C39 C 0.39781(7) 0.96871(14) 0.23467(5) 0.0177(2) Uani 1 1 d . . . . .
C31 C -0.06012(8) 0.51000(15) 0.16261(7) 0.0268(3) Uani 1 1 d . . . . .
H31 H -0.1124 0.4656 0.1553 0.032 Uiso 1 1 calc R U . . .
C34 C -0.03099(8) 0.67183(16) 0.01199(6) 0.0271(3) Uani 1 1 d . . . . .
H34 H -0.0602 0.6806 -0.0254 0.033 Uiso 1 1 calc R U . . .
C25 C 0.17447(9) 0.57190(17) 0.40971(6) 0.0282(3) Uani 1 1 d . . . . .
H25 H 0.1997 0.5725 0.4486 0.034 Uiso 1 1 calc R U . . .
C35 C 0.04876(8) 0.73650(15) 0.02205(6) 0.0230(2) Uani 1 1 d . . . . .
H35 H 0.0714 0.7913 -0.0085 0.028 Uiso 1 1 calc R U . . .
C27 C 0.06575(9) 0.48428(16) 0.33878(6) 0.0287(3) Uani 1 1 d . . . . .
H27 H 0.0181 0.4256 0.3302 0.034 Uiso 1 1 calc R U . . .
C33 C -0.06511(8) 0.59614(16) 0.05753(7) 0.0268(3) Uani 1 1 d . . . . .
H33 H -0.1182 0.5549 0.0510 0.032 Uiso 1 1 calc R U . . .
C26 C 0.10238(10) 0.48649(17) 0.39649(7) 0.0329(3) Uani 1 1 d . . . . .
H26 H 0.0790 0.4310 0.4266 0.039 Uiso 1 1 calc R U . . .
C45 C 0.34912(11) 1.34041(19) 0.31271(8) 0.0412(4) Uani 1 1 d . . . . .
H45A H 0.3827 1.3716 0.2812 0.062 Uiso 1 1 calc R U . A 1
H45B H 0.3286 1.4305 0.3318 0.062 Uiso 1 1 calc R U . A 1
H45C H 0.3032 1.2796 0.2960 0.062 Uiso 1 1 calc R U . A 1
C41 C 0.53691(11) 0.8727(2) 0.35758(8) 0.0437(4) Uani 1 1 d . . . . .
H41A H 0.4990 0.7992 0.3384 0.066 Uiso 1 1 calc R U . A 1
H41B H 0.5686 0.8239 0.3905 0.066 Uiso 1 1 calc R U . A 1
H41C H 0.5738 0.9100 0.3292 0.066 Uiso 1 1 calc R U . A 1

loop_
_atom_site_aniso_label
_atom_site_aniso_U_11
_atom_site_aniso_U_22
_atom_site_aniso_U_33
_atom_site_aniso_U_23
_atom_site_aniso_U_13
_atom_site_aniso_U_12
C44A 0.0262(7) 0.0224(6) 0.0273(7) -0.0071(5) -0.0005(6) -0.0019(5)
C42A 0.0238(7) 0.0252(7) 0.0259(7) -0.0007(5) -0.0067(6) -0.0032(5)
C42B 0.007(4) 0.014(4) 0.018(5) -0.006(4) -0.004(4) -0.002(3)
C44B 0.025(6) 0.016(5) 0.017(5) -0.007(4) -0.003(4) -0.001(4)
C7 0.0118(4) 0.0186(5) 0.0132(4) 0.0006(4) 0.0019(4) -0.0007(4)
O2 0.0249(4) 0.0267(4) 0.0154(4) -0.0045(3) 0.0043(3) -0.0026(3)
O1 0.0211(4) 0.0380(5) 0.0215(4) -0.0040(4) 0.0042(3) -0.0139(4)
C21 0.0124(4) 0.0148(5) 0.0156(5) -0.0008(4) -0.0002(4) 0.0015(4)
C13 0.0133(5) 0.0179(5) 0.0130(4) -0.0007(4) -0.0001(4) 0.0010(4)
C20 0.0195(5) 0.0154(5) 0.0172(5) -0.0010(4) 0.0023(4) 0.0018(4)
C12 0.0129(5) 0.0189(5) 0.0135(5) 0.0003(4) 0.0012(4) 0.0006(4)
N1 0.0161(4) 0.0215(5) 0.0152(4) -0.0039(3) 0.0006(3) -0.0039(4)
C22 0.0118(4) 0.0146(5) 0.0132(4) -0.0016(4) -0.0003(4) 0.0009(4)
C4 0.0135(5) 0.0121(4) 0.0145(5) -0.0004(4) 0.0026(4) -0.0004(4)
C6 0.0122(4) 0.0157(5) 0.0128(4) -0.0006(4) 0.0013(3) -0.0004(4)
C23 0.0189(5) 0.0142(5) 0.0175(5) 0.0005(4) 0.0063(4) 0.0011(4)
C16 0.0163(5) 0.0167(5) 0.0175(5) -0.0029(4) -0.0015(4) 0.0018(4)
C3 0.0143(5) 0.0144(5) 0.0139(5) -0.0003(4) 0.0032(4) 0.0005(4)
C40 0.0159(5) 0.0178(5) 0.0143(5) -0.0006(4) -0.0001(4) -0.0001(4)
C29 0.0164(5) 0.0153(5) 0.0244(6) -0.0021(4) 0.0064(4) -0.0018(4)
C2 0.0146(5) 0.0158(5) 0.0134(5) -0.0013(4) 0.0014(4) -0.0005(4)
C1 0.0137(5) 0.0158(5) 0.0140(5) -0.0011(4) 0.0015(4) -0.0020(4)
C17 0.0227(6) 0.0166(5) 0.0243(6) -0.0053(4) -0.0012(4) 0.0002(4)
C14 0.0196(5) 0.0226(5) 0.0129(5) -0.0030(4) 0.0009(4) 0.0014(4)
C8 0.0172(5) 0.0211(5) 0.0184(5) 0.0001(4) 0.0030(4) -0.0041(4)
C36 0.0158(5) 0.0163(5) 0.0220(5) -0.0027(4) 0.0000(4) 0.0019(4)
C38 0.0133(5) 0.0130(4) 0.0200(5) -0.0028(4) 0.0033(4) -0.0010(4)
C28 0.0199(5) 0.0170(5) 0.0219(5) 0.0000(4) 0.0086(4) -0.0010(4)
C24 0.0259(6) 0.0216(5) 0.0170(5) 0.0021(4) 0.0059(4) -0.0006(4)
C5 0.0122(4) 0.0144(4) 0.0129(4) -0.0004(4) 0.0010(3) 0.0003(4)
C37 0.0136(5) 0.0137(5) 0.0217(5) -0.0051(4) 0.0010(4) 0.0007(4)
C11 0.0206(5) 0.0257(6) 0.0135(5) 0.0001(4) 0.0026(4) -0.0003(4)
C15 0.0228(6) 0.0213(5) 0.0154(5) -0.0057(4) -0.0007(4) 0.0015(4)
C32 0.0141(5) 0.0181(5) 0.0322(6) -0.0076(5) 0.0005(4) -0.0009(4)
C9 0.0190(5) 0.0254(6) 0.0221(6) 0.0041(4) 0.0044(4) -0.0053(4)
C10 0.0232(6) 0.0310(6) 0.0170(5) 0.0052(5) 0.0047(4) -0.0029(5)
C19 0.0254(6) 0.0174(5) 0.0229(6) 0.0017(4) 0.0057(5) 0.0007(4)
C18 0.0249(6) 0.0148(5) 0.0296(6) -0.0009(4) 0.0033(5) -0.0009(4)
C30 0.0177(5) 0.0213(6) 0.0373(7) -0.0027(5) 0.0119(5) -0.0062(4)
C43 0.0191(5) 0.0210(5) 0.0198(5) -0.0059(4) -0.0033(4) -0.0025(4)
C39 0.0168(5) 0.0202(5) 0.0161(5) -0.0018(4) 0.0005(4) -0.0032(4)
C31 0.0149(5) 0.0241(6) 0.0419(8) -0.0054(5) 0.0052(5) -0.0054(4)
C34 0.0217(6) 0.0292(6) 0.0289(6) -0.0093(5) -0.0077(5) 0.0074(5)
C25 0.0378(7) 0.0285(6) 0.0192(6) 0.0053(5) 0.0089(5) -0.0002(5)
C35 0.0230(6) 0.0228(6) 0.0227(6) -0.0029(4) -0.0018(5) 0.0057(5)
C27 0.0311(7) 0.0264(6) 0.0302(7) 0.0037(5) 0.0127(5) -0.0091(5)
C33 0.0149(5) 0.0253(6) 0.0390(7) -0.0120(5) -0.0058(5) 0.0012(4)
C26 0.0433(8) 0.0304(7) 0.0270(7) 0.0082(5) 0.0154(6) -0.0063(6)
C45 0.0388(8) 0.0285(7) 0.0545(10) -0.0040(7) -0.0079(7) 0.0091(6)
C41 0.0431(9) 0.0345(8) 0.0500(10) -0.0076(7) -0.0179(7) 0.0138(7)

loop_
_atom_type_symbol
_atom_type_description
_atom_type_scat_dispersion_real
_atom_type_scat_dispersion_imag
_atom_type_scat_source
C C 0.0033 0.0016 'International Tables Vol C Tables 4.2.6.8 and 6.1.1.4'
H H 0.0000 0.0000 'International Tables Vol C Tables 4.2.6.8 and 6.1.1.4'
N N 0.0061 0.0033 'International Tables Vol C Tables 4.2.6.8 and 6.1.1.4'
O O 0.0106 0.0060 'International Tables Vol C Tables 4.2.6.8 and 6.1.1.4'

loop_
_geom_angle_atom_site_label_1
_geom_angle_atom_site_label_2
_geom_angle_atom_site_label_3
_geom_angle
C45 C44A C43 114.88(12)
C45 C44A H44A 108.5
C43 C44A H44A 108.5
C45 C44A H44B 108.5
C43 C44A H44B 108.5
H44A C44A H44B 107.5
C41 C42A C43 114.91(13)
C41 C42A H42A 108.5
C43 C42A H42A 108.5
C41 C42A H42B 108.5
C43 C42A H42B 108.5
H42A C42A H42B 107.5
C41 C42B C43 131.7(8)
C41 C42B H42C 104.3
C43 C42B H42C 104.3
C41 C42B H42D 104.3
C43 C42B H42D 104.3
H42C C42B H42D 105.6
C43 C44B C45 121.8(9)
C43 C44B H44C 106.9
C45 C44B H44C 106.9
C43 C44B H44D 106.9
C45 C44B H44D 106.9
H44C C44B H44D 106.7
C8 C7 C12 118.24(10)
C8 C7 C6 121.91(10)
C12 C7 C6 119.16(10)
C20 C21 C16 117.29(10)
C20 C21 C22 123.70(10)
C16 C21 C22 118.82(10)
C22 C13 C14 119.59(10)
C22 C13 C12 119.25(10)
C14 C13 C12 121.16(10)
C19 C20 C21 121.46(11)
C19 C20 H20 119.3
C21 C20 H20 119.3
C11 C12 C7 119.11(10)
C11 C12 C13 120.99(10)
C7 C12 C13 119.89(9)
C40 N1 C39 111.53(9)
C40 N1 C43 124.84(10)
C39 N1 C43 123.29(10)
C13 C22 C21 119.37(10)
C13 C22 C5 118.59(10)
C21 C22 C5 121.74(9)
C3 C4 C5 118.44(9)
C3 C4 C38 118.81(9)
C5 C4 C38 122.74(9)
C1 C6 C5 115.50(9)
C1 C6 C7 127.59(10)
C5 C6 C7 116.54(9)
C24 C23 C28 118.46(10)
C24 C23 C3 121.56(10)
C28 C23 C3 119.10(10)
C17 C16 C15 121.15(10)
C17 C16 C21 119.59(10)
C15 C16 C21 119.22(10)
C2 C3 C4 115.52(9)
C2 C3 C23 127.35(10)
C4 C3 C23 116.53(10)
O2 C40 N1 123.64(10)
O2 C40 C2 129.57(10)
N1 C40 C2 106.73(9)
C38 C29 C30 119.19(11)
C38 C29 C28 119.53(10)
C30 C29 C28 121.27(11)
C1 C2 C3 122.03(10)
C1 C2 C40 107.34(9)
C3 C2 C40 130.21(10)
C2 C1 C6 121.66(10)
C2 C1 C39 107.08(9)
C6 C1 C39 130.56(10)
C18 C17 C16 121.18(11)
C18 C17 H17 119.4
C16 C17 H17 119.4
C15 C14 C13 120.78(11)
C15 C14 H14 119.6
C13 C14 H14 119.6
C9 C8 C7 121.35(11)
C9 C8 H8 119.3
C7 C8 H8 119.3
C35 C36 C37 121.63(11)
C35 C36 H36 119.2
C37 C36 H36 119.2
C29 C38 C37 119.48(10)
C29 C38 C4 118.11(10)
C37 C38 C4 122.19(10)
C27 C28 C23 118.80(12)
C27 C28 C29 121.41(11)
C23 C28 C29 119.79(10)
C25 C24 C23 121.31(12)
C25 C24 H24 119.3
C23 C24 H24 119.3
C6 C5 C4 119.28(9)
C6 C5 C22 118.96(9)
C4 C5 C22 121.72(9)
C36 C37 C32 116.94(11)
C36 C37 C38 124.52(10)
C32 C37 C38 118.30(11)
C10 C11 C12 121.30(11)
C10 C11 H11 119.4
C12 C11 H11 119.4
C14 C15 C16 121.24(10)
C14 C15 H15 119.4
C16 C15 H15 119.4
C31 C32 C33 120.19(11)
C31 C32 C37 119.90(12)
C33 C32 C37 119.86(12)
C8 C9 C10 120.20(11)
C8 C9 H9 119.9
C10 C9 H9 119.9
C11 C10 C9 119.76(11)
C11 C10 H10 120.1
C9 C10 H10 120.1
C20 C19 C18 120.58(11)
C20 C19 H19 119.7
C18 C19 H19 119.7
C17 C18 C19 119.32(11)
C17 C18 H18 120.3
C19 C18 H18 120.3
C31 C30 C29 121.65(12)
C31 C30 H30 119.2
C29 C30 H30 119.2
C44B C43 N1 112.4(5)
C44B C43 C42B 125.3(7)
N1 C43 C42B 109.5(4)
N1 C43 C42A 111.35(10)
N1 C43 C44A 113.28(10)
C42A C43 C44A 112.74(11)
N1 C43 H43 106.3
C42A C43 H43 106.3
C44A C43 H43 106.3
O1 C39 N1 123.55(11)
O1 C39 C1 129.80(11)
N1 C39 C1 106.54(9)
C30 C31 C32 120.84(11)
C30 C31 H31 119.6
C32 C31 H31 119.6
C33 C34 C35 119.43(12)
C33 C34 H34 120.3
C35 C34 H34 120.3
C24 C25 C26 120.09(13)
C24 C25 H25 120.0
C26 C25 H25 120.0
C36 C35 C34 120.75(12)
C36 C35 H35 119.6
C34 C35 H35 119.6
C26 C27 C28 121.48(13)
C26 C27 H27 119.3
C28 C27 H27 119.3
C34 C33 C32 121.27(12)
C34 C33 H33 119.4
C32 C33 H33 119.4
C27 C26 C25 119.83(12)
C27 C26 H26 120.1
C25 C26 H26 120.1
C44A C45 H45A 109.5
C44A C45 H45B 109.5
H45A C45 H45B 109.5
C44A C45 H45C 109.5
H45A C45 H45C 109.5
H45B C45 H45C 109.5
C42A C41 H41A 109.5
C42A C41 H41B 109.5
H41A C41 H41B 109.5
C42A C41 H41C 109.5
H41A C41 H41C 109.5
H41B C41 H41C 109.5

loop_
_geom_bond_atom_site_label_1
_geom_bond_atom_site_label_2
_geom_bond_distance
C44A C45 1.499(2)
C44A C43 1.5296(19)
C44A H44A 0.9700
C44A H44B 0.9700
C42A C41 1.515(2)
C42A C43 1.5172(19)
C42A H42A 0.9700
C42A H42B 0.9700
C42B C41 1.312(11)
C42B C43 1.489(10)
C42B H42C 0.9700
C42B H42D 0.9700
C44B C43 1.362(12)
C44B C45 1.557(12)
C44B H44C 0.9700
C44B H44D 0.9700
C7 C8 1.4110(16)
C7 C12 1.4205(15)
C7 C6 1.4663(14)
O2 C40 1.2176(14)
O1 C39 1.2099(14)
C21 C20 1.4195(15)
C21 C16 1.4229(15)
C21 C22 1.4510(15)
C13 C22 1.3969(15)
C13 C14 1.4309(15)
C13 C12 1.4605(16)
C20 C19 1.3746(16)
C20 H20 0.9300
C12 C11 1.4087(15)
N1 C40 1.3861(15)
N1 C39 1.3957(14)
N1 C43 1.4819(14)
C22 C5 1.4601(14)
C4 C3 1.4201(15)
C4 C5 1.4328(14)
C4 C38 1.4641(15)
C6 C1 1.4181(14)
C6 C5 1.4182(14)
C23 C24 1.4083(16)
C23 C28 1.4182(16)
C23 C3 1.4664(15)
C16 C17 1.4187(16)
C16 C15 1.4195(16)
C3 C2 1.4174(15)
C40 C2 1.5052(15)
C29 C38 1.3985(15)
C29 C30 1.4342(16)
C29 C28 1.4582(17)
C2 C1 1.3980(15)
C1 C39 1.5062(15)
C17 C18 1.3693(18)
C17 H17 0.9300
C14 C15 1.3623(17)
C14 H14 0.9300
C8 C9 1.3819(16)
C8 H8 0.9300
C36 C35 1.3768(16)
C36 C37 1.4194(16)
C36 H36 0.9300
C38 C37 1.4516(16)
C28 C27 1.4082(16)
C24 C25 1.3815(17)
C24 H24 0.9300
C37 C32 1.4285(15)
C11 C10 1.3796(18)
C11 H11 0.9300
C15 H15 0.9300
C32 C31 1.4154(19)
C32 C33 1.4207(19)
C9 C10 1.3940(18)
C9 H9 0.9300
C10 H10 0.9300
C19 C18 1.4084(17)
C19 H19 0.9300
C18 H18 0.9300
C30 C31 1.343(2)
C30 H30 0.9300
C43 H43 0.9800
C31 H31 0.9300
C34 C33 1.363(2)
C34 C35 1.4066(19)
C34 H34 0.9300
C25 C26 1.391(2)
C25 H25 0.9300
C35 H35 0.9300
C27 C26 1.376(2)
C27 H27 0.9300
C33 H33 0.9300
C26 H26 0.9300
C45 H45A 0.9600
C45 H45B 0.9600
C45 H45C 0.9600
C41 H41A 0.9600
C41 H41B 0.9600
C41 H41C 0.9600
